data_7246719
loop_
_publ_author_name
'Walusiak, Benjamin W.'
'Raghavan, Adharsh'
'Cahill, Christopher L.'

_publ_section_title
;
 Bandgap modification in 0D tellurium iodide perovskite derivatives via
 incorporation of polyiodide species
;
_journal_issue 20
_journal_name_full 'RSC Advances'
_journal_page_first 13477
_journal_page_last 13492
_journal_paper_doi 10.1039/D3RA00996C
_journal_volume 13
_journal_year 2023
_chemical_formula_moiety 'C5 H5 Cl N, I3, H2 O'
_chemical_formula_sum 'C5 H7 Cl I3 N O'
_chemical_formula_weight 513.27
_space_group_crystal_system triclinic
_space_group_IT_number 2
_space_group_name_Hall '-P 1'
_space_group_name_H-M_alt 'P -1'
_atom_sites_solution_hydrogens mixed
_audit_creation_method 'APEX3 v2019.1-0'
_audit_update_record
;
2023-01-30 deposited with the CCDC.	2023-04-24 downloaded from the CCDC.
;
_cell_angle_alpha 95.461(2)
_cell_angle_beta 99.379(2)
_cell_angle_gamma 107.782(2)
_cell_formula_units_Z 2
_cell_length_a 7.0961(3)
_cell_length_b 7.8772(3)
_cell_length_c 11.4958(5)
_cell_measurement_reflns_used 7662
_cell_measurement_temperature 100(2)
_cell_measurement_theta_max 30.51
_cell_measurement_theta_min 2.75
_cell_volume 596.48(4)
_computing_structure_refinement 'SHELXL-2018/3 (Sheldrick, 2018)'
_computing_structure_solution 'SHELXT 2018/2 (Sheldrick, 2018)'
_diffrn_ambient_temperature 100(2)
_diffrn_detector_area_resol_mean 7.3910
_diffrn_measured_fraction_theta_full 1.000
_diffrn_measured_fraction_theta_max 0.999
_diffrn_measurement_device_type 'Bruker D8 QUEST'
_diffrn_measurement_method '\f and \w scans'
_diffrn_radiation_probe x-ray
_diffrn_radiation_type MoK\a
_diffrn_radiation_wavelength 0.71073
_diffrn_reflns_av_R_equivalents 0.0600
_diffrn_reflns_av_unetI/netI 0.0380
_diffrn_reflns_Laue_measured_fraction_full 1.000
_diffrn_reflns_Laue_measured_fraction_max 0.999
_diffrn_reflns_limit_h_max 10
_diffrn_reflns_limit_h_min -10
_diffrn_reflns_limit_k_max 11
_diffrn_reflns_limit_k_min -11
_diffrn_reflns_limit_l_max 16
_diffrn_reflns_limit_l_min -16
_diffrn_reflns_number 21792
_diffrn_reflns_point_group_measured_fraction_full 1.000
_diffrn_reflns_point_group_measured_fraction_max 0.999
_diffrn_reflns_theta_full 25.242
_diffrn_reflns_theta_max 30.559
_diffrn_reflns_theta_min 2.748
_diffrn_source 'microfocus sealed tube'
_exptl_absorpt_coefficient_mu 8.041
_exptl_absorpt_correction_T_max 0.7461
_exptl_absorpt_correction_T_min 0.5704
_exptl_absorpt_correction_type multi-scan
_exptl_absorpt_process_details
;
Krause, L., Herbst-Irmer, R., Sheldrick, G. M., Stalke, D. (2015).
"Comparison of silver and molybdenum microfocus X-ray sources for
single-crystal structure determination"
J. Appl. Cryst. 48, 3-10.
doi:10.1107/S1600576714022985
;
_exptl_crystal_colour brown
_exptl_crystal_density_diffrn 2.858
_exptl_crystal_density_method 'not measured'
_exptl_crystal_description rod
_exptl_crystal_F_000 456
_exptl_crystal_size_max 0.431
_exptl_crystal_size_mid 0.082
_exptl_crystal_size_min 0.077
_refine_diff_density_max 1.341
_refine_diff_density_min -0.962
_refine_diff_density_rms 0.167
_refine_ls_extinction_method none
_refine_ls_goodness_of_fit_ref 1.025
_refine_ls_hydrogen_treatment mixed
_refine_ls_matrix_type full
_refine_ls_number_parameters 107
_refine_ls_number_reflns 3661
_refine_ls_number_restraints 0
_refine_ls_restrained_S_all 1.025
_refine_ls_R_factor_all 0.0479
_refine_ls_R_factor_gt 0.0264
_refine_ls_shift/su_max 0.001
_refine_ls_shift/su_mean 0.000
_refine_ls_structure_factor_coef Fsqd
_refine_ls_weighting_details 'w=1/[\s^2^(Fo^2^)+(0.0164P)^2^+0.4534P] where P=(Fo^2^+2Fc^2^)/3'
_refine_ls_weighting_scheme calc
_refine_ls_wR_factor_gt 0.0512
_refine_ls_wR_factor_ref 0.0582
_reflns_Friedel_coverage 0.000
_reflns_number_gt 2682
_reflns_number_total 3661
_reflns_threshold_expression 'I > 2\s(I)'
_cod_data_source_file d3ra00996c2.cif
_cod_data_source_block 'global_CCDC2'
_cod_depositor_comments
;
The following automatic conversions were performed:

data item '_exptl_absorpt_correction_type' value 'Multi-Scan' was
changed to 'multi-scan' in accordance with the
/home/data/users/saulius/crontab/automatic-downloads/rss-feeds/RSC/lib/dictionaries/cif_core.dic
dictionary named 'cif_core.dic' version 2.4.2 last updated on
2011-04-26.

Automatic conversion script
Id: cif_fix_values 8170 2020-07-09 18:12:32Z antanas 
;
_cod_database_code 7246719
_shelx_space_group_comment
;
The symmetry employed for this shelxl refinement is uniquely defined
by the following loop, which should always be used as a source of
symmetry information in preference to the above space-group names.
They are only intended as comments.
;

loop_
_space_group_symop_operation_xyz
'x, y, z'
'-x, -y, -z'

loop_
_atom_site_label
_atom_site_type_symbol
_atom_site_fract_x
_atom_site_fract_y
_atom_site_fract_z
_atom_site_U_iso_or_equiv
_atom_site_adp_type
_atom_site_occupancy
_atom_site_site_symmetry_order
_atom_site_calc_flag
_atom_site_refinement_flags_posn
_atom_site_refinement_flags_adp
_atom_site_refinement_flags_occupancy
_atom_site_disorder_assembly
_atom_site_disorder_group
I1 I 0.77506(4) 0.25561(3) 0.87938(2) 0.02903(7) Uani 1 1 d . . . . .
O1 O 0.3140(4) 0.3359(3) -0.0287(2) 0.0317(6) Uani 1 1 d G . . . .
HO1 H 0.187217 0.328149 -0.040423 0.048 Uiso 1 1 d G U . . .
H2O1 H 0.312774 0.228652 -0.056149 0.048 Uiso 1 1 d G U . . .
Cl1 Cl 0.7014(2) 0.32985(18) 0.57934(10) 0.0506(3) Uani 1 1 d . . . . .
C1 C 0.4201(6) 0.2595(5) 0.2442(4) 0.0346(9) Uani 1 1 d . . . . .
H1 H 0.311346 0.170830 0.190050 0.042 Uiso 1 1 calc R U . . .
I2 I 0.84155(4) 0.15231(3) 1.11928(2) 0.02299(6) Uani 1 1 d . . . . .
C2 C 0.4742(7) 0.2301(6) 0.3584(4) 0.0391(10) Uani 1 1 d . . . . .
H2 H 0.405002 0.121286 0.384167 0.047 Uiso 1 1 calc R U . . .
C3 C 0.6303(7) 0.3609(6) 0.4345(3) 0.0327(9) Uani 1 1 d . . . . .
I3 I 0.90831(4) 0.04696(3) 1.35287(2) 0.02855(7) Uani 1 1 d . . . . .
C4 C 0.7312(7) 0.5187(5) 0.3973(3) 0.0378(10) Uani 1 1 d . . . . .
H4 H 0.839037 0.609976 0.450361 0.045 Uiso 1 1 calc R U . . .
C5 C 0.6714(7) 0.5405(5) 0.2809(3) 0.0393(11) Uani 1 1 d . . . . .
H5 H 0.739001 0.647297 0.252363 0.047 Uiso 1 1 calc R U . . .
N1 N 0.5190(6) 0.4117(4) 0.2088(3) 0.0308(8) Uani 1 1 d . . . . .
HN1 H 0.479(6) 0.421(5) 0.142(3) 0.026(11) Uiso 1 1 d . . . . .

loop_
_atom_site_aniso_label
_atom_site_aniso_U_11
_atom_site_aniso_U_22
_atom_site_aniso_U_33
_atom_site_aniso_U_23
_atom_site_aniso_U_13
_atom_site_aniso_U_12
I1 0.03336(15) 0.02936(13) 0.02544(12) 0.00394(9) 0.00327(11) 0.01325(12)
O1 0.0300(16) 0.0256(14) 0.0361(15) -0.0007(11) 0.0055(13) 0.0064(12)
Cl1 0.0632(8) 0.0743(8) 0.0319(5) 0.0176(5) 0.0149(5) 0.0422(7)
C1 0.027(2) 0.029(2) 0.045(2) 0.0018(18) 0.0003(19) 0.0106(18)
I2 0.02450(13) 0.01872(11) 0.02645(12) 0.00155(8) 0.00653(10) 0.00792(9)
C2 0.031(2) 0.036(2) 0.057(3) 0.021(2) 0.011(2) 0.016(2)
C3 0.036(2) 0.043(2) 0.0285(19) 0.0092(17) 0.0112(18) 0.023(2)
I3 0.03483(15) 0.02469(12) 0.02675(12) 0.00517(9) 0.00732(11) 0.00969(11)
C4 0.045(3) 0.032(2) 0.029(2) -0.0058(17) 0.0055(19) 0.005(2)
C5 0.061(3) 0.027(2) 0.029(2) -0.0010(16) 0.014(2) 0.012(2)
N1 0.043(2) 0.0311(18) 0.0241(16) 0.0007(14) 0.0061(16) 0.0221(17)

loop_
_atom_type_symbol
_atom_type_description
_atom_type_scat_dispersion_real
_atom_type_scat_dispersion_imag
_atom_type_scat_source
C C 0.0033 0.0016 'International Tables Vol C Tables 4.2.6.8 and 6.1.1.4'
H H 0.0000 0.0000 'International Tables Vol C Tables 4.2.6.8 and 6.1.1.4'
Cl Cl 0.1484 0.1585 'International Tables Vol C Tables 4.2.6.8 and 6.1.1.4'
I I -0.4742 1.8119 'International Tables Vol C Tables 4.2.6.8 and 6.1.1.4'
O O 0.0106 0.0060 'International Tables Vol C Tables 4.2.6.8 and 6.1.1.4'
N N 0.0061 0.0033 'International Tables Vol C Tables 4.2.6.8 and 6.1.1.4'

loop_
_geom_angle_atom_site_label_1
_geom_angle_atom_site_label_2
_geom_angle_atom_site_label_3
_geom_angle
_geom_angle_site_symmetry_1
_geom_angle_site_symmetry_3
_geom_angle_publ_flag
HO1 O1 H2O1 104.5 . . ?
N1 C1 C2 120.3(4) . . ?
N1 C1 H1 119.9 . . ?
C2 C1 H1 119.9 . . ?
I3 I2 I1 179.193(11) . . ?
C3 C2 C1 118.5(4) . . ?
C3 C2 H2 120.8 . . ?
C1 C2 H2 120.8 . . ?
C2 C3 C4 120.9(4) . . ?
C2 C3 Cl1 119.8(3) . . ?
C4 C3 Cl1 119.2(3) . . ?
C3 C4 C5 118.1(4) . . ?
C3 C4 H4 120.9 . . ?
C5 C4 H4 120.9 . . ?
N1 C5 C4 119.8(4) . . ?
N1 C5 H5 120.1 . . ?
C4 C5 H5 120.1 . . ?
C5 N1 C1 122.4(4) . . ?
C5 N1 HN1 123(3) . . ?
C1 N1 HN1 115(3) . . ?

loop_
_geom_bond_atom_site_label_1
_geom_bond_atom_site_label_2
_geom_bond_distance
_geom_bond_site_symmetry_2
_geom_bond_publ_flag
I1 I2 2.9543(3) . ?
O1 HO1 0.8700 . ?
O1 H2O1 0.8700 . ?
Cl1 C3 1.723(4) . ?
C1 N1 1.330(5) . ?
C1 C2 1.368(6) . ?
C1 H1 0.9500 . ?
I2 I3 2.8938(3) . ?
C2 C3 1.367(6) . ?
C2 H2 0.9500 . ?
C3 C4 1.377(5) . ?
C4 C5 1.380(5) . ?
C4 H4 0.9500 . ?
C5 N1 1.328(5) . ?
C5 H5 0.9500 . ?
N1 HN1 0.79(4) . ?

loop_
_geom_torsion_atom_site_label_1
_geom_torsion_atom_site_label_2
_geom_torsion_atom_site_label_3
_geom_torsion_atom_site_label_4
_geom_torsion
_geom_torsion_site_symmetry_1
_geom_torsion_site_symmetry_2
_geom_torsion_site_symmetry_3
_geom_torsion_site_symmetry_4
_geom_torsion_publ_flag
N1 C1 C2 C3 0.5(6) . . . . ?
C1 C2 C3 C4 -0.1(6) . . . . ?
C1 C2 C3 Cl1 179.4(3) . . . . ?
C2 C3 C4 C5 -0.5(6) . . . . ?
Cl1 C3 C4 C5 -180.0(3) . . . . ?
C3 C4 C5 N1 0.7(6) . . . . ?
C4 C5 N1 C1 -0.3(6) . . . . ?
C2 C1 N1 C5 -0.3(6) . . . . ?
